data_7206247
loop_
_publ_author_name
'Zhang, Zhenfeng'
'Wu, Yanbo'
'Zhang, Guisheng'

_publ_section_title
;
 N&#x22EF;\p and O&#x22EF;\p interactions rather than
 &#x201C;directed&#x201D; hydrogen bonding in the crystal packing of
 ethyl (Z)-2-cyano-3-[(4-alkoxyphenyl)amino]prop-2-enoates
;
_journal_issue 14
_journal_name_full CrystEngComm
_journal_page_first 4496
_journal_paper_doi 10.1039/c1ce05199g
_journal_volume 13
_journal_year 2011
_chemical_formula_sum 'C14 H16 N2 O3'
_chemical_formula_weight 260.29
_chemical_name_systematic
;
?
;
_space_group_IT_number 2
_symmetry_cell_setting triclinic
_symmetry_space_group_name_Hall '-P 1'
_symmetry_space_group_name_H-M 'P -1'
_atom_sites_solution_hydrogens geom
_atom_sites_solution_primary direct
_atom_sites_solution_secondary difmap
_audit_creation_method SHELXL-97
_cell_angle_alpha 79.947(2)
_cell_angle_beta 84.258(2)
_cell_angle_gamma 79.707(2)
_cell_formula_units_Z 4
_cell_length_a 8.4186(10)
_cell_length_b 12.5730(15)
_cell_length_c 13.2177(15)
_cell_measurement_temperature 298(2)
_cell_measurement_theta_max 26.23
_cell_measurement_theta_min 3.55
_cell_volume 1352.0(3)
_computing_structure_refinement 'SHELXL-97 (Sheldrick, 1997)'
_computing_structure_solution 'SHELXS-97 (Sheldrick, 1990)'
_diffrn_ambient_temperature 298(2)
_diffrn_measured_fraction_theta_full 0.981
_diffrn_measured_fraction_theta_max 0.981
_diffrn_measurement_device_type 'CCD area detector'
_diffrn_measurement_method 'phi and omega scans'
_diffrn_radiation_monochromator graphite
_diffrn_radiation_source 'fine-focus sealed tube'
_diffrn_radiation_type MoK\a
_diffrn_radiation_wavelength 0.71073
_diffrn_reflns_av_R_equivalents 0.0218
_diffrn_reflns_av_sigmaI/netI 0.0256
_diffrn_reflns_limit_h_max 10
_diffrn_reflns_limit_h_min -10
_diffrn_reflns_limit_k_max 15
_diffrn_reflns_limit_k_min -15
_diffrn_reflns_limit_l_max 16
_diffrn_reflns_limit_l_min -16
_diffrn_reflns_number 15248
_diffrn_reflns_theta_full 26.00
_diffrn_reflns_theta_max 26.00
_diffrn_reflns_theta_min 1.57
_exptl_absorpt_coefficient_mu 0.091
_exptl_absorpt_correction_T_max 0.9825
_exptl_absorpt_correction_T_min 0.9739
_exptl_absorpt_correction_type multi-scan
_exptl_absorpt_process_details sadabs
_exptl_crystal_colour colorless
_exptl_crystal_density_diffrn 1.279
_exptl_crystal_density_method 'not measured'
_exptl_crystal_description block
_exptl_crystal_F_000 552
_exptl_crystal_size_max 0.30
_exptl_crystal_size_mid 0.20
_exptl_crystal_size_min 0.20
_refine_diff_density_max 0.316
_refine_diff_density_min -0.193
_refine_diff_density_rms 0.031
_refine_ls_extinction_method none
_refine_ls_goodness_of_fit_ref 1.023
_refine_ls_hydrogen_treatment mixed
_refine_ls_matrix_type full
_refine_ls_number_parameters 341
_refine_ls_number_reflns 5218
_refine_ls_number_restraints 0
_refine_ls_restrained_S_all 1.023
_refine_ls_R_factor_all 0.0799
_refine_ls_R_factor_gt 0.0464
_refine_ls_shift/su_max 0.001
_refine_ls_shift/su_mean 0.000
_refine_ls_structure_factor_coef Fsqd
_refine_ls_weighting_details 'calc w=1/[\s^2^(Fo^2^)+(0.0665P)^2^+0.2061P] where P=(Fo^2^+2Fc^2^)/3'
_refine_ls_weighting_scheme calc
_refine_ls_wR_factor_gt 0.1207
_refine_ls_wR_factor_ref 0.1451
_reflns_number_gt 3252
_reflns_number_total 5218
_reflns_threshold_expression >2sigma(I)
_cod_data_source_file c1ce05199g.txt
_cod_data_source_block I
_cod_depositor_comments
;
The following automatic conversions were performed:

'_exptl_absorpt_correction_type' value 'MULTI-SCAN' changed to
'multi-scan' according to
/home/saulius/struct/CIF-dictionaries/cif_core.dic dictionary named
'cif_core.dic' version 2.4.1 from 2010-06-29.

Automatic conversion script
Id: cif_fix_values 1715 2011-07-08 13:25:40Z adriana 
;
_cod_original_sg_symbol_H-M P-1
_cod_database_code 7206247

loop_
_symmetry_equiv_pos_as_xyz
'x, y, z'
'-x, -y, -z'

loop_
_atom_site_label
_atom_site_type_symbol
_atom_site_fract_x
_atom_site_fract_y
_atom_site_fract_z
_atom_site_U_iso_or_equiv
_atom_site_adp_type
_atom_site_occupancy
_atom_site_symmetry_multiplicity
_atom_site_calc_flag
_atom_site_refinement_flags
_atom_site_disorder_assembly
_atom_site_disorder_group
C4 C 0.2219(2) 0.38475(15) 1.15963(13) 0.0466(4) Uani 1 1 d . . .
C3 C 0.1678(2) 0.47778(15) 1.09201(13) 0.0491(4) Uani 1 1 d . . .
H3 H 0.0792 0.5273 1.1119 0.059 Uiso 1 1 calc R . .
C2 C 0.2451(2) 0.49805(15) 0.99429(13) 0.0484(4) Uani 1 1 d . . .
H2 H 0.2084 0.5613 0.9493 0.058 Uiso 1 1 calc R . .
C1 C 0.3754(2) 0.42513(15) 0.96375(13) 0.0462(4) Uani 1 1 d . . .
C6 C 0.4316(2) 0.33259(16) 1.03174(14) 0.0562(5) Uani 1 1 d . . .
H6 H 0.5210 0.2836 1.0120 0.067 Uiso 1 1 calc R . .
C5 C 0.3550(2) 0.31245(16) 1.12955(14) 0.0559(5) Uani 1 1 d . . .
H5 H 0.3934 0.2501 1.1750 0.067 Uiso 1 1 calc R . .
C13 C 0.0009(2) 0.41699(17) 1.28514(15) 0.0600(5) Uani 1 1 d . . .
H13A H -0.0756 0.4151 1.2355 0.072 Uiso 1 1 calc R . .
H13B H 0.0087 0.4929 1.2861 0.072 Uiso 1 1 calc R . .
C14 C -0.0548(3) 0.36429(19) 1.38941(16) 0.0749(7) Uani 1 1 d . . .
H14A H -0.0722(4) 0.2920(10) 1.38622(16) 0.112 Uiso 1 1 calc R . .
H14B H -0.1536(14) 0.4064(6) 1.4124(4) 0.112 Uiso 1 1 calc R . .
H14C H 0.0258(11) 0.3607(2) 1.4365(7) 0.112 Uiso 1 1 calc R . .
C7 C 0.5659(2) 0.39020(15) 0.81596(13) 0.0487(4) Uani 1 1 d . . .
H7 H 0.6076 0.3222 0.8519 0.058 Uiso 1 1 calc R . .
C8 C 0.6334(2) 0.41979(15) 0.71728(13) 0.0469(4) Uani 1 1 d . . .
C10 C 0.7615(2) 0.34496(16) 0.67778(13) 0.0529(5) Uani 1 1 d . . .
C9 C 0.5763(2) 0.52493(15) 0.65596(13) 0.0473(4) Uani 1 1 d . . .
C11 C 0.6048(3) 0.64595(16) 0.49959(14) 0.0591(5) Uani 1 1 d . . .
H11A H 0.6170 0.7052 0.5348 0.071 Uiso 1 1 calc R . .
H11B H 0.4919 0.6534 0.4860 0.071 Uiso 1 1 calc R . .
C12 C 0.7085(3) 0.65010(18) 0.40101(15) 0.0666(6) Uani 1 1 d . . .
H12A H 0.8213(15) 0.6407(2) 0.4157(2) 0.100 Uiso 1 1 calc R . .
H12B H 0.6789(5) 0.7204(9) 0.3579(6) 0.100 Uiso 1 1 calc R . .
H12C H 0.6928(3) 0.5919(8) 0.3654(5) 0.100 Uiso 1 1 calc R . .
N1 N 0.44759(18) 0.45088(12) 0.86254(11) 0.0502(4) Uani 1 1 d . . .
H1 H 0.4095 0.5132 0.8280 0.060 Uiso 1 1 calc R . .
N2 N 0.8644(2) 0.28356(15) 0.64759(14) 0.0783(6) Uani 1 1 d . . .
O3 O 0.15520(15) 0.35825(11) 1.25738(9) 0.0573(4) Uani 1 1 d . . .
O1 O 0.46561(16) 0.59182(11) 0.68483(10) 0.0621(4) Uani 1 1 d . . .
O2 O 0.65604(15) 0.54111(10) 0.56279(9) 0.0522(3) Uani 1 1 d . . .
O4 O 1.08241(19) -0.20070(12) 0.84972(11) 0.0725(4) Uani 1 1 d . . .
O5 O 0.90739(15) -0.14131(10) 0.97546(9) 0.0532(3) Uani 1 1 d . . .
O6 O 1.41873(16) 0.05320(10) 0.28446(9) 0.0595(4) Uani 1 1 d . . .
N4 N 0.7399(2) 0.12946(15) 0.89939(14) 0.0737(5) Uani 1 1 d . . .
N3 N 1.11804(19) -0.05215(13) 0.67523(12) 0.0557(4) Uani 1 1 d . . .
H3A H 1.1475 -0.1178 0.7062 0.067 Uiso 1 1 calc R . .
C18 C 1.3479(2) 0.02194(15) 0.38001(13) 0.0488(4) Uani 1 1 d . . .
C17 C 1.3777(2) -0.08074(16) 0.43799(15) 0.0606(5) Uani 1 1 d . . .
H17 H 1.4505 -0.1357 0.4116 0.073 Uiso 1 1 calc R . .
C16 C 1.3010(3) -0.10324(16) 0.53474(15) 0.0612(5) Uani 1 1 d . . .
H16 H 1.3236 -0.1729 0.5731 0.073 Uiso 1 1 calc R . .
C15 C 1.1921(2) -0.02403(16) 0.57476(13) 0.0500(4) Uani 1 1 d . . .
C20 C 1.1605(2) 0.07938(16) 0.51703(15) 0.0581(5) Uani 1 1 d . . .
H20 H 1.0871 0.1340 0.5435 0.070 Uiso 1 1 calc R . .
C19 C 1.2378(2) 0.10195(16) 0.41999(15) 0.0571(5) Uani 1 1 d . . .
H19 H 1.2153 0.1715 0.3815 0.069 Uiso 1 1 calc R . .
C27 C 1.5307(2) -0.02593(16) 0.23801(14) 0.0547(5) Uani 1 1 d . . .
H27A H 1.4795 -0.0874 0.2314 0.066 Uiso 1 1 calc R . .
H27B H 1.6225 -0.0529 0.2796 0.066 Uiso 1 1 calc R . .
C28 C 1.5849(3) 0.02967(19) 0.13405(15) 0.0744(7) Uani 1 1 d . . .
H28A H 1.4937(12) 0.0571(4) 0.0947(6) 0.112 Uiso 1 1 calc R . .
H28B H 1.6584(10) -0.0213(7) 0.0998(5) 0.112 Uiso 1 1 calc R . .
H28C H 1.6371(8) 0.0885(8) 0.14168(17) 0.112 Uiso 1 1 calc R . .
C21 C 1.0100(2) 0.01119(16) 0.72535(14) 0.0531(5) Uani 1 1 d . . .
H21 H 0.9756 0.0820 0.6923 0.064 Uiso 1 1 calc R . .
C22 C 0.9427(2) -0.01889(15) 0.82401(13) 0.0503(5) Uani 1 1 d . . .
C24 C 0.8297(2) 0.06221(16) 0.86701(14) 0.0525(3) Uani 1 1 d . . .
C25 C 0.9463(3) -0.24796(15) 1.03776(15) 0.0582(5) Uani 1 1 d . . .
H25A H 1.0605 -0.2634 1.0499 0.070 Uiso 1 1 calc R . .
H25B H 0.9222 -0.3043 1.0028 0.070 Uiso 1 1 calc R . .
C26 C 0.8455(3) -0.24608(17) 1.13806(16) 0.0733(7) Uani 1 1 d . . .
H26A H 0.8734(5) -0.1927(7) 1.1729(5) 0.110 Uiso 1 1 calc R . .
H26B H 0.8654(4) -0.3161(9) 1.1797(6) 0.110 Uiso 1 1 calc R . .
H26C H 0.7341(15) -0.2282(3) 1.1250(2) 0.110 Uiso 1 1 calc R . .
C23 C 0.9860(2) -0.12849(16) 0.88209(14) 0.0525(3) Uani 1 1 d . . .

loop_
_atom_site_aniso_label
_atom_site_aniso_U_11
_atom_site_aniso_U_22
_atom_site_aniso_U_33
_atom_site_aniso_U_23
_atom_site_aniso_U_13
_atom_site_aniso_U_12
C4 0.0503(10) 0.0500(10) 0.0353(9) -0.0040(8) 0.0072(8) -0.0052(8)
C3 0.0481(10) 0.0516(11) 0.0414(10) -0.0055(8) 0.0074(8) 0.0007(8)
C2 0.0518(10) 0.0476(10) 0.0404(10) -0.0005(8) 0.0030(8) -0.0032(8)
C1 0.0507(10) 0.0505(10) 0.0353(9) -0.0044(8) 0.0055(8) -0.0097(8)
C6 0.0553(11) 0.0550(11) 0.0485(11) -0.0069(9) 0.0135(9) 0.0062(9)
C5 0.0596(12) 0.0519(11) 0.0431(10) 0.0033(8) 0.0122(9) 0.0062(9)
C13 0.0526(11) 0.0666(13) 0.0495(11) -0.0051(9) 0.0137(9) 0.0066(9)
C14 0.0651(13) 0.0817(16) 0.0580(13) 0.0062(11) 0.0221(10) 0.0091(11)
C7 0.0484(10) 0.0524(11) 0.0421(10) -0.0060(8) 0.0032(8) -0.0049(8)
C8 0.0505(10) 0.0513(11) 0.0349(9) -0.0025(8) 0.0039(8) -0.0057(8)
C10 0.0602(12) 0.0546(11) 0.0350(9) 0.0035(8) 0.0090(8) -0.0033(10)
C9 0.0474(10) 0.0554(11) 0.0367(9) -0.0085(8) 0.0065(8) -0.0061(9)
C11 0.0720(13) 0.0487(11) 0.0470(11) 0.0030(9) 0.0054(9) 0.0002(9)
C12 0.0774(14) 0.0620(13) 0.0494(12) 0.0058(10) 0.0097(10) -0.0047(11)
N1 0.0530(9) 0.0500(9) 0.0393(8) 0.0001(7) 0.0076(7) 0.0006(7)
N2 0.0868(14) 0.0662(12) 0.0601(11) 0.0039(9) 0.0229(10) 0.0163(10)
O3 0.0563(8) 0.0630(8) 0.0383(7) 0.0018(6) 0.0151(6) 0.0087(6)
O1 0.0632(9) 0.0640(9) 0.0466(8) -0.0018(6) 0.0112(6) 0.0076(7)
O2 0.0597(8) 0.0502(7) 0.0388(7) -0.0007(5) 0.0099(6) -0.0011(6)
O4 0.0863(10) 0.0563(9) 0.0644(9) -0.0112(7) 0.0266(8) -0.0003(8)
O5 0.0651(8) 0.0450(7) 0.0432(7) -0.0014(5) 0.0121(6) -0.0067(6)
O6 0.0688(9) 0.0538(8) 0.0429(7) 0.0005(6) 0.0190(6) 0.0041(6)
N4 0.0834(13) 0.0603(11) 0.0637(11) 0.0007(9) 0.0172(10) 0.0019(10)
N3 0.0624(10) 0.0512(9) 0.0482(9) -0.0040(7) 0.0090(8) -0.0063(8)
C18 0.0514(10) 0.0539(11) 0.0370(9) -0.0031(8) 0.0050(8) -0.0057(9)
C17 0.0674(13) 0.0524(11) 0.0515(12) -0.0026(9) 0.0175(10) 0.0008(10)
C16 0.0722(14) 0.0498(11) 0.0517(12) 0.0024(9) 0.0144(10) -0.0044(10)
C15 0.0517(11) 0.0577(12) 0.0394(10) -0.0037(8) 0.0049(8) -0.0142(9)
C20 0.0593(12) 0.0585(12) 0.0515(12) -0.0145(10) 0.0095(9) 0.0012(10)
C19 0.0641(12) 0.0537(12) 0.0453(11) -0.0017(9) 0.0083(9) -0.0004(10)
C27 0.0567(11) 0.0553(11) 0.0452(10) -0.0073(9) 0.0093(9) 0.0014(9)
C28 0.0853(16) 0.0719(15) 0.0505(13) -0.0042(11) 0.0231(11) 0.0075(12)
C21 0.0545(11) 0.0545(11) 0.0480(11) -0.0068(9) 0.0048(9) -0.0088(9)
C22 0.0564(11) 0.0543(11) 0.0389(10) -0.0019(8) 0.0057(8) -0.0163(9)
C24 0.0574(8) 0.0541(8) 0.0427(8) -0.0038(6) 0.0105(6) -0.0120(7)
C25 0.0752(13) 0.0413(10) 0.0521(11) -0.0017(8) 0.0090(10) -0.0065(9)
C26 0.1075(19) 0.0518(12) 0.0504(12) 0.0015(10) 0.0145(12) -0.0064(12)
C23 0.0574(8) 0.0541(8) 0.0427(8) -0.0038(6) 0.0105(6) -0.0120(7)

loop_
_atom_type_symbol
_atom_type_description
_atom_type_scat_dispersion_real
_atom_type_scat_dispersion_imag
_atom_type_scat_source
C C 0.0033 0.0016 'International Tables Vol C Tables 4.2.6.8 and 6.1.1.4'
H H 0.0000 0.0000 'International Tables Vol C Tables 4.2.6.8 and 6.1.1.4'
N N 0.0061 0.0033 'International Tables Vol C Tables 4.2.6.8 and 6.1.1.4'
O O 0.0106 0.0060 'International Tables Vol C Tables 4.2.6.8 and 6.1.1.4'

loop_
_geom_angle_atom_site_label_1
_geom_angle_atom_site_label_2
_geom_angle_atom_site_label_3
_geom_angle
_geom_angle_site_symmetry_1
_geom_angle_site_symmetry_3
_geom_angle_publ_flag
O3 C4 C3 124.70(16) . . ?
O3 C4 C5 116.05(16) . . ?
C3 C4 C5 119.23(16) . . ?
C4 C3 C2 120.37(16) . . ?
C4 C3 H3 119.8 . . ?
C2 C3 H3 119.8 . . ?
C1 C2 C3 120.36(17) . . ?
C1 C2 H2 119.8 . . ?
C3 C2 H2 119.8 . . ?
C2 C1 C6 119.51(16) . . ?
C2 C1 N1 117.22(16) . . ?
C6 C1 N1 123.26(16) . . ?
C1 C6 C5 120.19(17) . . ?
C1 C6 H6 119.9 . . ?
C5 C6 H6 119.9 . . ?
C4 C5 C6 120.31(17) . . ?
C4 C5 H5 119.8 . . ?
C6 C5 H5 119.8 . . ?
O3 C13 C14 108.02(16) . . ?
O3 C13 H13A 110.1 . . ?
C14 C13 H13A 110.1 . . ?
O3 C13 H13B 110.1 . . ?
C14 C13 H13B 110.1 . . ?
H13A C13 H13B 108.4 . . ?
C13 C14 H14A 109.5 . . ?
C13 C14 H14B 109.5 . . ?
H14A C14 H14B 109.5 . . ?
C13 C14 H14C 109.5 . . ?
H14A C14 H14C 109.5 . . ?
H14B C14 H14C 109.5 . . ?
N1 C7 C8 124.97(17) . . ?
N1 C7 H7 117.5 . . ?
C8 C7 H7 117.5 . . ?
C7 C8 C10 118.19(16) . . ?
C7 C8 C9 121.12(16) . . ?
C10 C8 C9 120.69(15) . . ?
N2 C10 C8 178.8(2) . . ?
O1 C9 O2 122.74(16) . . ?
O1 C9 C8 123.82(16) . . ?
O2 C9 C8 113.44(15) . . ?
O2 C11 C12 107.68(16) . . ?
O2 C11 H11A 110.2 . . ?
C12 C11 H11A 110.2 . . ?
O2 C11 H11B 110.2 . . ?
C12 C11 H11B 110.2 . . ?
H11A C11 H11B 108.5 . . ?
C11 C12 H12A 109.5 . . ?
C11 C12 H12B 109.5 . . ?
H12A C12 H12B 109.5 . . ?
C11 C12 H12C 109.5 . . ?
H12A C12 H12C 109.5 . . ?
H12B C12 H12C 109.5 . . ?
C7 N1 C1 127.25(16) . . ?
C7 N1 H1 116.4 . . ?
C1 N1 H1 116.4 . . ?
C4 O3 C13 118.15(14) . . ?
C9 O2 C11 115.31(14) . . ?
C23 O5 C25 115.64(14) . . ?
C18 O6 C27 118.58(14) . . ?
C21 N3 C15 126.89(17) . . ?
C21 N3 H3A 116.6 . . ?
C15 N3 H3A 116.6 . . ?
O6 C18 C17 125.62(16) . . ?
O6 C18 C19 115.77(16) . . ?
C17 C18 C19 118.60(17) . . ?
C18 C17 C16 120.92(18) . . ?
C18 C17 H17 119.5 . . ?
C16 C17 H17 119.5 . . ?
C15 C16 C17 120.63(18) . . ?
C15 C16 H16 119.7 . . ?
C17 C16 H16 119.7 . . ?
C16 C15 C20 119.01(17) . . ?
C16 C15 N3 117.93(17) . . ?
C20 C15 N3 123.06(17) . . ?
C15 C20 C19 120.31(18) . . ?
C15 C20 H20 119.8 . . ?
C19 C20 H20 119.8 . . ?
C18 C19 C20 120.52(18) . . ?
C18 C19 H19 119.7 . . ?
C20 C19 H19 119.7 . . ?
O6 C27 C28 106.99(15) . . ?
O6 C27 H27A 110.3 . . ?
C28 C27 H27A 110.3 . . ?
O6 C27 H27B 110.3 . . ?
C28 C27 H27B 110.3 . . ?
H27A C27 H27B 108.6 . . ?
C27 C28 H28A 109.5 . . ?
C27 C28 H28B 109.5 . . ?
H28A C28 H28B 109.5 . . ?
C27 C28 H28C 109.5 . . ?
H28A C28 H28C 109.5 . . ?
H28B C28 H28C 109.5 . . ?
N3 C21 C22 125.09(19) . . ?
N3 C21 H21 117.5 . . ?
C22 C21 H21 117.5 . . ?
C21 C22 C24 117.03(17) . . ?
C21 C22 C23 121.94(17) . . ?
C24 C22 C23 121.03(16) . . ?
N4 C24 C22 178.2(2) . . ?
O5 C25 C26 107.49(15) . . ?
O5 C25 H25A 110.2 . . ?
C26 C25 H25A 110.2 . . ?
O5 C25 H25B 110.2 . . ?
C26 C25 H25B 110.2 . . ?
H25A C25 H25B 108.5 . . ?
C25 C26 H26A 109.5 . . ?
C25 C26 H26B 109.5 . . ?
H26A C26 H26B 109.5 . . ?
C25 C26 H26C 109.5 . . ?
H26A C26 H26C 109.5 . . ?
H26B C26 H26C 109.5 . . ?
O4 C23 O5 123.26(17) . . ?
O4 C23 C22 123.96(17) . . ?
O5 C23 C22 112.78(16) . . ?

loop_
_geom_bond_atom_site_label_1
_geom_bond_atom_site_label_2
_geom_bond_distance
_geom_bond_site_symmetry_2
_geom_bond_publ_flag
C4 O3 1.366(2) . ?
C4 C3 1.378(2) . ?
C4 C5 1.383(2) . ?
C3 C2 1.390(2) . ?
C3 H3 0.9300 . ?
C2 C1 1.374(2) . ?
C2 H2 0.9300 . ?
C1 C6 1.381(3) . ?
C1 N1 1.421(2) . ?
C6 C5 1.389(2) . ?
C6 H6 0.9300 . ?
C5 H5 0.9300 . ?
C13 O3 1.423(2) . ?
C13 C14 1.490(3) . ?
C13 H13A 0.9700 . ?
C13 H13B 0.9700 . ?
C14 H14A 0.9554 . ?
C14 H14B 0.9554 . ?
C14 H14C 0.9554 . ?
C7 N1 1.313(2) . ?
C7 C8 1.386(2) . ?
C7 H7 0.9300 . ?
C8 C10 1.420(3) . ?
C8 C9 1.454(2) . ?
C10 N2 1.143(2) . ?
C9 O1 1.217(2) . ?
C9 O2 1.344(2) . ?
C11 O2 1.451(2) . ?
C11 C12 1.493(3) . ?
C11 H11A 0.9700 . ?
C11 H11B 0.9700 . ?
C12 H12A 0.9707 . ?
C12 H12B 0.9707 . ?
C12 H12C 0.9707 . ?
N1 H1 0.8600 . ?
O4 C23 1.212(2) . ?
O5 C23 1.339(2) . ?
O5 C25 1.447(2) . ?
O6 C18 1.365(2) . ?
O6 C27 1.420(2) . ?
N4 C24 1.142(2) . ?
N3 C21 1.306(2) . ?
N3 C15 1.424(2) . ?
N3 H3A 0.8600 . ?
C18 C17 1.376(3) . ?
C18 C19 1.380(2) . ?
C17 C16 1.381(3) . ?
C17 H17 0.9300 . ?
C16 C15 1.368(3) . ?
C16 H16 0.9300 . ?
C15 C20 1.383(3) . ?
C20 C19 1.386(3) . ?
C20 H20 0.9300 . ?
C19 H19 0.9300 . ?
C27 C28 1.496(3) . ?
C27 H27A 0.9700 . ?
C27 H27B 0.9700 . ?
C28 H28A 0.9499 . ?
C28 H28B 0.9499 . ?
C28 H28C 0.9499 . ?
C21 C22 1.386(2) . ?
C21 H21 0.9300 . ?
C22 C24 1.420(3) . ?
C22 C23 1.459(3) . ?
C25 C26 1.502(3) . ?
C25 H25A 0.9700 . ?
C25 H25B 0.9700 . ?
C26 H26A 0.9505 . ?
C26 H26B 0.9505 . ?
C26 H26C 0.9505 . ?

loop_
_geom_torsion_atom_site_label_1
_geom_torsion_atom_site_label_2
_geom_torsion_atom_site_label_3
_geom_torsion_atom_site_label_4
_geom_torsion
_geom_torsion_site_symmetry_1
_geom_torsion_site_symmetry_2
_geom_torsion_site_symmetry_3
_geom_torsion_site_symmetry_4
_geom_torsion_publ_flag
O3 C4 C3 C2 179.29(16) . . . . ?
C5 C4 C3 C2 0.7(3) . . . . ?
C4 C3 C2 C1 0.5(3) . . . . ?
C3 C2 C1 C6 -1.5(3) . . . . ?
C3 C2 C1 N1 179.57(16) . . . . ?
C2 C1 C6 C5 1.2(3) . . . . ?
N1 C1 C6 C5 -179.92(17) . . . . ?
O3 C4 C5 C6 -179.69(17) . . . . ?
C3 C4 C5 C6 -1.0(3) . . . . ?
C1 C6 C5 C4 0.1(3) . . . . ?
N1 C7 C8 C10 179.80(17) . . . . ?
N1 C7 C8 C9 0.4(3) . . . . ?
C7 C8 C10 N2 -3(12) . . . . ?
C9 C8 C10 N2 176(100) . . . . ?
C7 C8 C9 O1 -1.7(3) . . . . ?
C10 C8 C9 O1 178.88(18) . . . . ?
C7 C8 C9 O2 179.19(15) . . . . ?
C10 C8 C9 O2 -0.2(2) . . . . ?
C8 C7 N1 C1 -179.19(17) . . . . ?
C2 C1 N1 C7 -175.65(17) . . . . ?
C6 C1 N1 C7 5.4(3) . . . . ?
C3 C4 O3 C13 13.7(3) . . . . ?
C5 C4 O3 C13 -167.71(17) . . . . ?
C14 C13 O3 C4 172.86(17) . . . . ?
O1 C9 O2 C11 2.0(3) . . . . ?
C8 C9 O2 C11 -178.96(15) . . . . ?
C12 C11 O2 C9 178.71(16) . . . . ?
C27 O6 C18 C17 1.4(3) . . . . ?
C27 O6 C18 C19 -178.70(17) . . . . ?
O6 C18 C17 C16 178.98(18) . . . . ?
C19 C18 C17 C16 -0.9(3) . . . . ?
C18 C17 C16 C15 0.7(3) . . . . ?
C17 C16 C15 C20 -0.4(3) . . . . ?
C17 C16 C15 N3 -179.55(18) . . . . ?
C21 N3 C15 C16 -178.77(19) . . . . ?
C21 N3 C15 C20 2.1(3) . . . . ?
C16 C15 C20 C19 0.2(3) . . . . ?
N3 C15 C20 C19 179.38(17) . . . . ?
O6 C18 C19 C20 -179.13(17) . . . . ?
C17 C18 C19 C20 0.7(3) . . . . ?
C15 C20 C19 C18 -0.4(3) . . . . ?
C18 O6 C27 C28 178.55(17) . . . . ?
C15 N3 C21 C22 -178.88(17) . . . . ?
N3 C21 C22 C24 178.45(18) . . . . ?
N3 C21 C22 C23 -1.1(3) . . . . ?
C21 C22 C24 N4 -8(7) . . . . ?
C23 C22 C24 N4 171(7) . . . . ?
C23 O5 C25 C26 -179.52(17) . . . . ?
C25 O5 C23 O4 0.9(3) . . . . ?
C25 O5 C23 C22 -179.28(15) . . . . ?
C21 C22 C23 O4 0.1(3) . . . . ?
C24 C22 C23 O4 -179.44(19) . . . . ?
C21 C22 C23 O5 -179.75(16) . . . . ?
C24 C22 C23 O5 0.8(3) . . . . ?
